data_2234587
loop_
_publ_author_name
'Xing, Honglong'
'Tang, Fan'
'Wang, Wei'

_publ_section_title
;
 Dimethyl
 3-(cyclopropylcarbonyl)pyrrolo[2,1-<i>a</i>]isoquinoline-1,2-dicarboxylate
;
_journal_coeditor_code FF2061
_journal_issue 5
_journal_name_full 'Acta Crystallographica Section E'
_journal_page_first o1430
_journal_paper_doi 10.1107/S1600536812015656
_journal_volume 68
_journal_year 2012
_chemical_formula_iupac 'C20 H17 N O5'
_chemical_formula_moiety 'C20 H17 N O5'
_chemical_formula_sum 'C20 H17 N O5'
_chemical_formula_weight 351.35
_chemical_melting_point 388
_chemical_name_systematic
;
Dimethyl
3-(cyclopropylcarbonyl)pyrrolo[2,1-<i>a</i>]isoquinoline-1,2-dicarboxylate
;
_space_group_IT_number 14
_symmetry_cell_setting monoclinic
_symmetry_space_group_name_Hall '-P 2ybc'
_symmetry_space_group_name_H-M 'P 1 21/c 1'
_atom_sites_solution_hydrogens geom
_atom_sites_solution_primary direct
_atom_sites_solution_secondary difmap
_audit_creation_method SHELXL-97
_cell_angle_alpha 90.00
_cell_angle_beta 94.43(3)
_cell_angle_gamma 90.00
_cell_formula_units_Z 4
_cell_length_a 7.5910(15)
_cell_length_b 18.436(4)
_cell_length_c 12.162(2)
_cell_measurement_reflns_used 25
_cell_measurement_temperature 293(2)
_cell_measurement_theta_max 12
_cell_measurement_theta_min 9
_cell_volume 1697.0(6)
_computing_cell_refinement 'CAD-4 Software (Enraf--Nonius, 1989)'
_computing_data_collection 'CAD-4 Software (Enraf--Nonius, 1989)'
_computing_data_reduction 'XCAD4 (Harms & Wocadlo, 1995)'
_computing_molecular_graphics 'SHELXTL (Sheldrick, 2008)'
_computing_publication_material 'SHELXTL (Sheldrick, 2008) and PLATON (Spek, 2009)'
_computing_structure_refinement 'SHELXTL (Sheldrick, 2008)'
_computing_structure_solution 'SHELXTL (Sheldrick, 2008)'
_diffrn_ambient_temperature 293(2)
_diffrn_measured_fraction_theta_full 0.999
_diffrn_measured_fraction_theta_max 0.999
_diffrn_measurement_device_type 'Enraf--Nonius CAD-4'
_diffrn_measurement_method \w/2\q
_diffrn_radiation_monochromator graphite
_diffrn_radiation_source 'fine-focus sealed tube'
_diffrn_radiation_type MoK\a
_diffrn_radiation_wavelength 0.71073
_diffrn_reflns_av_R_equivalents 0.0480
_diffrn_reflns_av_sigmaI/netI 0.0420
_diffrn_reflns_limit_h_max 9
_diffrn_reflns_limit_h_min 0
_diffrn_reflns_limit_k_max 22
_diffrn_reflns_limit_k_min 0
_diffrn_reflns_limit_l_max 14
_diffrn_reflns_limit_l_min -14
_diffrn_reflns_number 3321
_diffrn_reflns_theta_full 25.27
_diffrn_reflns_theta_max 25.27
_diffrn_reflns_theta_min 2.01
_diffrn_standards_decay_% 1
_diffrn_standards_interval_count 200
_diffrn_standards_number 3
_exptl_absorpt_coefficient_mu 0.100
_exptl_absorpt_correction_T_max 0.9901
_exptl_absorpt_correction_T_min 0.9707
_exptl_absorpt_correction_type psi-scan
_exptl_absorpt_process_details '(XCAD4; Harms & Wocadlo, 1995)'
_exptl_crystal_colour yellow
_exptl_crystal_density_diffrn 1.375
_exptl_crystal_density_method 'not measured'
_exptl_crystal_description block
_exptl_crystal_F_000 736
_exptl_crystal_size_max 0.30
_exptl_crystal_size_mid 0.20
_exptl_crystal_size_min 0.10
_refine_diff_density_max 0.297
_refine_diff_density_min -0.243
_refine_ls_extinction_method none
_refine_ls_goodness_of_fit_ref 1.008
_refine_ls_hydrogen_treatment constr
_refine_ls_matrix_type full
_refine_ls_number_parameters 235
_refine_ls_number_reflns 3078
_refine_ls_number_restraints 0
_refine_ls_restrained_S_all 1.008
_refine_ls_R_factor_all 0.0888
_refine_ls_R_factor_gt 0.0558
_refine_ls_shift/su_max 0.000
_refine_ls_shift/su_mean 0.000
_refine_ls_structure_factor_coef Fsqd
_refine_ls_weighting_details 'calc w=1/[\s^2^(Fo^2^)+(0.1000P)^2^+0.4000P] where P=(Fo^2^+2Fc^2^)/3'
_refine_ls_weighting_scheme calc
_refine_ls_wR_factor_gt 0.1552
_refine_ls_wR_factor_ref 0.1791
_reflns_number_gt 2060
_reflns_number_total 3078
_reflns_threshold_expression I>2sigma(I)
_cod_data_source_file ff2061.cif
_cod_data_source_block I
_cod_original_sg_symbol_H-M 'P 21/c'
_cod_database_code 2234587
_cod_database_fobs_code 2234587

loop_
_symmetry_equiv_pos_as_xyz
'x, y, z'
'-x, y+1/2, -z+1/2'
'-x, -y, -z'
'x, -y-1/2, z-1/2'

loop_
_atom_site_type_symbol
_atom_site_label
_atom_site_fract_x
_atom_site_fract_y
_atom_site_fract_z
_atom_site_U_iso_or_equiv
_atom_site_adp_type
_atom_site_calc_flag
_atom_site_refinement_flags
_atom_site_occupancy
_atom_site_symmetry_multiplicity
N N 0.2043(3) 0.45752(11) 0.56131(17) 0.0407(5) Uani d . 1 1
O O1 0.0490(3) 0.31335(12) 0.57398(18) 0.0729(7) Uani d . 1 1
C C1 0.0128(5) 0.2518(2) 0.7977(3) 0.0763(10) Uani d . 1 1
H H1A 0.0035 0.2474 0.8765 0.092 Uiso calc R 1 1
H H1B -0.0987 0.2485 0.7533 0.092 Uiso calc R 1 1
O O2 0.3127(2) 0.44915(12) 0.92593(15) 0.0583(6) Uani d . 1 1
C C2 0.1687(5) 0.22111(19) 0.7524(4) 0.0815(11) Uani d . 1 1
H H2A 0.1537 0.1991 0.6799 0.098 Uiso calc R 1 1
H H2B 0.2560 0.1979 0.8032 0.098 Uiso calc R 1 1
O O3 0.0196(3) 0.44054(13) 0.88912(17) 0.0657(6) Uani d . 1 1
C C3 0.1495(4) 0.30195(16) 0.7597(3) 0.0591(8) Uani d . 1 1
H H3A 0.2247 0.3260 0.8179 0.071 Uiso calc R 1 1
O O4 0.4069(3) 0.64344(13) 0.76734(18) 0.0715(7) Uani d . 1 1
C C4 0.1160(4) 0.34276(15) 0.6567(2) 0.0463(7) Uani d . 1 1
O O5 0.1973(3) 0.59404(11) 0.86128(17) 0.0613(6) Uani d . 1 1
C C5 0.2880(5) 0.4387(3) 1.0410(3) 0.0879(13) Uani d . 1 1
H H5A 0.4009 0.4381 1.0824 0.132 Uiso calc R 1 1
H H5B 0.2287 0.3934 1.0507 0.132 Uiso calc R 1 1
H H5C 0.2179 0.4776 1.0667 0.132 Uiso calc R 1 1
C C6 0.1646(4) 0.45114(15) 0.8593(2) 0.0462(7) Uani d . 1 1
C C7 0.2330(5) 0.64687(18) 0.9471(3) 0.0694(10) Uani d . 1 1
H H7A 0.1510 0.6407 1.0026 0.104 Uiso calc R 1 1
H H7B 0.2206 0.6947 0.9164 0.104 Uiso calc R 1 1
H H7C 0.3513 0.6405 0.9795 0.104 Uiso calc R 1 1
C C8 0.3006(3) 0.59626(15) 0.7761(2) 0.0452(7) Uani d . 1 1
C C9 0.2639(3) 0.53321(14) 0.7048(2) 0.0403(6) Uani d . 1 1
C C10 0.2004(3) 0.46707(14) 0.7437(2) 0.0403(6) Uani d . 1 1
C C11 0.1670(3) 0.41976(14) 0.6564(2) 0.0405(6) Uani d . 1 1
C C12 0.2688(3) 0.52648(14) 0.5891(2) 0.0406(6) Uani d . 1 1
C C13 0.1793(3) 0.43333(16) 0.4534(2) 0.0472(7) Uani d . 1 1
H H13A 0.1353 0.3870 0.4387 0.057 Uiso calc R 1 1
C C14 0.2183(4) 0.47657(17) 0.3706(2) 0.0555(8) Uani d . 1 1
H H14A 0.1957 0.4607 0.2983 0.067 Uiso calc R 1 1
C C15 0.2945(4) 0.54702(17) 0.3911(2) 0.0512(7) Uani d . 1 1
C C16 0.3216(3) 0.57249(15) 0.5008(2) 0.0449(7) Uani d . 1 1
C C17 0.3413(4) 0.5916(2) 0.3040(3) 0.0644(9) Uani d . 1 1
H H17A 0.3216 0.5754 0.2317 0.077 Uiso calc R 1 1
C C18 0.4146(4) 0.6579(2) 0.3238(3) 0.0693(10) Uani d . 1 1
H H18A 0.4429 0.6871 0.2654 0.083 Uiso calc R 1 1
C C19 0.4473(4) 0.68183(18) 0.4315(3) 0.0653(9) Uani d . 1 1
H H19A 0.5020 0.7264 0.4449 0.078 Uiso calc R 1 1
C C20 0.4002(4) 0.64068(16) 0.5189(3) 0.0553(8) Uani d . 1 1
H H20A 0.4206 0.6582 0.5905 0.066 Uiso calc R 1 1

loop_
_atom_site_aniso_label
_atom_site_aniso_U_11
_atom_site_aniso_U_22
_atom_site_aniso_U_33
_atom_site_aniso_U_12
_atom_site_aniso_U_13
_atom_site_aniso_U_23
N 0.0414(12) 0.0421(12) 0.0390(12) 0.0036(10) 0.0048(9) -0.0006(10)
O1 0.0976(17) 0.0614(14) 0.0594(14) -0.0228(13) 0.0031(12) -0.0076(11)
C1 0.076(2) 0.080(3) 0.075(2) -0.0009(19) 0.0169(19) 0.0190(19)
O2 0.0539(12) 0.0747(15) 0.0457(12) 0.0098(11) 0.0005(9) 0.0041(10)
C2 0.101(3) 0.053(2) 0.092(3) 0.0147(19) 0.022(2) 0.0156(19)
O3 0.0523(12) 0.0861(16) 0.0604(13) -0.0108(12) 0.0159(10) -0.0020(12)
C3 0.074(2) 0.0412(16) 0.061(2) -0.0008(15) -0.0017(16) 0.0013(14)
O4 0.0759(15) 0.0702(15) 0.0703(15) -0.0316(13) 0.0186(12) -0.0128(12)
C4 0.0449(15) 0.0450(16) 0.0495(16) 0.0019(13) 0.0059(12) -0.0051(13)
O5 0.0749(14) 0.0487(12) 0.0634(14) -0.0122(10) 0.0248(11) -0.0177(10)
C5 0.092(3) 0.130(4) 0.0406(19) 0.021(3) -0.0004(17) 0.008(2)
C6 0.0499(16) 0.0419(15) 0.0471(16) 0.0023(13) 0.0060(13) -0.0026(12)
C7 0.086(2) 0.062(2) 0.062(2) -0.0102(18) 0.0194(18) -0.0194(17)
C8 0.0352(13) 0.0472(16) 0.0531(17) -0.0003(13) 0.0036(12) 0.0001(13)
C9 0.0349(13) 0.0427(15) 0.0437(15) 0.0056(11) 0.0049(11) -0.0003(12)
C10 0.0379(13) 0.0417(15) 0.0413(15) 0.0045(11) 0.0035(11) 0.0006(11)
C11 0.0373(13) 0.0423(15) 0.0421(15) 0.0050(11) 0.0038(11) 0.0011(12)
C12 0.0339(13) 0.0402(14) 0.0479(16) 0.0071(11) 0.0039(11) 0.0020(12)
C13 0.0448(15) 0.0531(17) 0.0428(16) 0.0060(13) -0.0014(12) -0.0032(13)
C14 0.0547(17) 0.069(2) 0.0426(17) 0.0116(15) 0.0020(13) -0.0036(15)
C15 0.0462(15) 0.0619(19) 0.0461(17) 0.0136(14) 0.0069(12) 0.0123(14)
C16 0.0330(13) 0.0472(16) 0.0551(17) 0.0110(12) 0.0066(11) 0.0095(13)
C17 0.0523(18) 0.083(2) 0.059(2) 0.0119(17) 0.0109(14) 0.0175(18)
C18 0.057(2) 0.078(2) 0.075(2) 0.0110(18) 0.0161(17) 0.034(2)
C19 0.0588(19) 0.0517(18) 0.087(3) 0.0033(15) 0.0161(17) 0.0196(18)
C20 0.0491(16) 0.0516(17) 0.066(2) 0.0040(14) 0.0112(14) 0.0080(15)

loop_
_atom_type_symbol
_atom_type_description
_atom_type_scat_dispersion_real
_atom_type_scat_dispersion_imag
_atom_type_scat_source
C C 0.0033 0.0016 'International Tables Vol C Tables 4.2.6.8 and 6.1.1.4'
H H 0.0000 0.0000 'International Tables Vol C Tables 4.2.6.8 and 6.1.1.4'
N N 0.0061 0.0033 'International Tables Vol C Tables 4.2.6.8 and 6.1.1.4'
O O 0.0106 0.0060 'International Tables Vol C Tables 4.2.6.8 and 6.1.1.4'

loop_
_geom_angle_atom_site_label_1
_geom_angle_atom_site_label_2
_geom_angle_atom_site_label_3
_geom_angle
C13 N C12 122.9(2)
C13 N C11 127.0(2)
C12 N C11 110.1(2)
C2 C1 C3 61.2(2)
C2 C1 H1A 117.6
C3 C1 H1A 117.6
C2 C1 H1B 117.6
C3 C1 H1B 117.6
H1A C1 H1B 114.8
C6 O2 C5 115.3(2)
C1 C2 C3 60.5(2)
C1 C2 H2A 117.7
C3 C2 H2A 117.7
C1 C2 H2B 117.7
C3 C2 H2B 117.7
H2A C2 H2B 114.8
C4 C3 C1 120.3(3)
C4 C3 C2 118.0(3)
C1 C3 C2 58.3(2)
C4 C3 H3A 116.0
C1 C3 H3A 116.0
C2 C3 H3A 116.0
O1 C4 C3 120.7(3)
O1 C4 C11 121.4(3)
C3 C4 C11 117.9(2)
C8 O5 C7 116.7(2)
O2 C5 H5A 109.5
O2 C5 H5B 109.5
H5A C5 H5B 109.5
O2 C5 H5C 109.5
H5A C5 H5C 109.5
H5B C5 H5C 109.5
O3 C6 O2 124.1(3)
O3 C6 C10 123.9(3)
O2 C6 C10 111.9(2)
O5 C7 H7A 109.5
O5 C7 H7B 109.5
H7A C7 H7B 109.5
O5 C7 H7C 109.5
H7A C7 H7C 109.5
H7B C7 H7C 109.5
O4 C8 O5 121.8(3)
O4 C8 C9 128.5(3)
O5 C8 C9 109.6(2)
C10 C9 C12 107.1(2)
C10 C9 C8 122.9(2)
C12 C9 C8 129.8(2)
C11 C10 C9 109.7(2)
C11 C10 C6 124.6(2)
C9 C10 C6 125.7(2)
C10 C11 N 106.5(2)
C10 C11 C4 129.8(2)
N C11 C4 123.5(2)
N C12 C9 106.6(2)
N C12 C16 117.8(2)
C9 C12 C16 135.7(3)
C14 C13 N 120.0(3)
C14 C13 H13A 120.0
N C13 H13A 120.0
C13 C14 C15 121.3(3)
C13 C14 H14A 119.4
C15 C14 H14A 119.4
C17 C15 C16 119.3(3)
C17 C15 C14 121.3(3)
C16 C15 C14 119.4(3)
C20 C16 C15 118.4(3)
C20 C16 C12 123.1(3)
C15 C16 C12 118.5(3)
C18 C17 C15 121.1(3)
C18 C17 H17A 119.4
C15 C17 H17A 119.4
C17 C18 C19 119.7(3)
C17 C18 H18A 120.1
C19 C18 H18A 120.1
C20 C19 C18 121.1(3)
C20 C19 H19A 119.5
C18 C19 H19A 119.5
C19 C20 C16 120.4(3)
C19 C20 H20A 119.8
C16 C20 H20A 119.8

loop_
_geom_bond_atom_site_label_1
_geom_bond_atom_site_label_2
_geom_bond_distance
N C13 1.385(3)
N C12 1.395(3)
N C11 1.398(3)
O1 C4 1.218(3)
C1 C2 1.458(5)
C1 C3 1.490(5)
C1 H1A 0.9700
C1 H1B 0.9700
O2 C6 1.334(3)
O2 C5 1.440(4)
C2 C3 1.501(4)
C2 H2A 0.9700
C2 H2B 0.9700
O3 C6 1.201(3)
C3 C4 1.467(4)
C3 H3A 0.9800
O4 C8 1.197(3)
C4 C11 1.472(4)
O5 C8 1.347(3)
O5 C7 1.438(3)
C5 H5A 0.9600
C5 H5B 0.9600
C5 H5C 0.9600
C6 C10 1.483(4)
C7 H7A 0.9600
C7 H7B 0.9600
C7 H7C 0.9600
C8 C9 1.464(4)
C9 C10 1.406(4)
C9 C12 1.416(4)
C10 C11 1.382(4)
C12 C16 1.449(4)
C13 C14 1.335(4)
C13 H13A 0.9300
C14 C15 1.436(4)
C14 H14A 0.9300
C15 C17 1.408(4)
C15 C16 1.414(4)
C16 C20 1.402(4)
C17 C18 1.356(5)
C17 H17A 0.9300
C18 C19 1.387(5)
C18 H18A 0.9300
C19 C20 1.376(4)
C19 H19A 0.9300
C20 H20A 0.9300

loop_
_geom_hbond_atom_site_label_D
_geom_hbond_atom_site_label_H
_geom_hbond_atom_site_label_A
_geom_hbond_site_symmetry_A
_geom_hbond_distance_DH
_geom_hbond_distance_HA
_geom_hbond_distance_DA
_geom_hbond_angle_DHA
C13 H13A O1 yes 0.93 2.27 2.872(4) 122
C20 H20A O4 yes 0.93 2.18 3.019(4) 150

loop_
_geom_torsion_atom_site_label_1
_geom_torsion_atom_site_label_2
_geom_torsion_atom_site_label_3
_geom_torsion_atom_site_label_4
_geom_torsion
C2 C1 C3 C4 106.2(3)
C1 C2 C3 C4 -110.1(3)
C1 C3 C4 O1 -44.0(4)
C2 C3 C4 O1 23.8(5)
C1 C3 C4 C11 136.5(3)
C2 C3 C4 C11 -155.7(3)
C5 O2 C6 O3 -4.7(4)
C5 O2 C6 C10 176.1(3)
C7 O5 C8 O4 -6.1(4)
C7 O5 C8 C9 172.0(3)
O4 C8 C9 C10 150.7(3)
O5 C8 C9 C10 -27.3(3)
O4 C8 C9 C12 -34.9(5)
O5 C8 C9 C12 147.1(3)
C12 C9 C10 C11 0.3(3)
C8 C9 C10 C11 175.9(2)
C12 C9 C10 C6 -176.5(2)
C8 C9 C10 C6 -1.0(4)
O3 C6 C10 C11 -63.4(4)
O2 C6 C10 C11 115.8(3)
O3 C6 C10 C9 113.0(3)
O2 C6 C10 C9 -67.8(3)
C9 C10 C11 N -2.0(3)
C6 C10 C11 N 174.9(2)
C9 C10 C11 C4 173.5(2)
C6 C10 C11 C4 -9.6(4)
C13 N C11 C10 -175.5(2)
C12 N C11 C10 2.9(3)
C13 N C11 C4 8.6(4)
C12 N C11 C4 -172.9(2)
O1 C4 C11 C10 161.3(3)
C3 C4 C11 C10 -19.1(4)
O1 C4 C11 N -23.9(4)
C3 C4 C11 N 155.6(2)
C13 N C12 C9 175.8(2)
C11 N C12 C9 -2.7(3)
C13 N C12 C16 -3.9(3)
C11 N C12 C16 177.5(2)
C10 C9 C12 N 1.4(3)
C8 C9 C12 N -173.7(2)
C10 C9 C12 C16 -178.9(3)
C8 C9 C12 C16 6.0(5)
C12 N C13 C14 0.4(4)
C11 N C13 C14 178.7(2)
N C13 C14 C15 3.1(4)
C13 C14 C15 C17 177.8(3)
C13 C14 C15 C16 -2.9(4)
C17 C15 C16 C20 -2.2(4)
C14 C15 C16 C20 178.5(2)
C17 C15 C16 C12 178.6(2)
C14 C15 C16 C12 -0.8(4)
N C12 C16 C20 -175.2(2)
C9 C12 C16 C20 5.1(4)
N C12 C16 C15 4.0(3)
C9 C12 C16 C15 -175.7(3)
C16 C15 C17 C18 1.2(4)
C14 C15 C17 C18 -179.4(3)
C15 C17 C18 C19 1.2(5)
C17 C18 C19 C20 -2.6(5)
C18 C19 C20 C16 1.6(5)
C15 C16 C20 C19 0.8(4)
C12 C16 C20 C19 -180.0(3)

loop_
_cod_related_entry_id
_cod_related_entry_database
_cod_related_entry_code
1 ChemSpider 25046280
